data_1518695
loop_
_publ_author_name
'Chen, Hui'
'Kaga, Atsushi'
'Chiba, Shunsuke'

_publ_contact_author
;
Dr Shunsuke Chiba
Division of Chemistry and Biological Chemistry
School of Physical and Mathematical Sciences
Nanyang Technological University
21 Nanyang Link
Singapore 637371
Singapore
;
_publ_section_title
;
 Diastereoselective Aminooxygenation and Diamination of Alkenes with
 Amidines by Hypervalent Iodine(III) Reagents.
;
_journal_issue 23
_journal_name_full 'Organic letters'
_journal_page_first 6136
_journal_paper_doi 10.1021/ol503000c
_journal_volume 16
_journal_year 2014
_chemical_formula_sum 'C36 H33 N3 O4 S2'
_chemical_formula_weight 635.77
_space_group_crystal_system monoclinic
_space_group_IT_number 14
_space_group_name_Hall '-P 2yn'
_space_group_name_H-M_alt 'P 1 21/n 1'
_symmetry_space_group_name_Hall '-P 2yn'
_symmetry_space_group_name_H-M 'P 1 21/n 1'
_atom_sites_solution_hydrogens geom
_cell_angle_alpha 90
_cell_angle_beta 94.6251(19)
_cell_angle_gamma 90
_cell_formula_units_Z 4
_cell_length_a 18.5262(10)
_cell_length_b 9.0722(5)
_cell_length_c 18.7024(10)
_cell_measurement_reflns_used 9904
_cell_measurement_temperature 183.(2)
_cell_measurement_theta_max 26.2030
_cell_measurement_theta_min 2.2058
_cell_volume 3133.1(3)
_computing_cell_refinement 'SAINT V8.34A (Bruker AXS Inc., 2013)'
_computing_data_collection 'APEX2 (Bruker AXS Inc., 2013)'
_computing_data_reduction 'SAINT V8.34A (Bruker AXS Inc., 2013)'
_computing_molecular_graphics 'XP (Bruker AXS Inc., 2013)'
_computing_publication_material 'APEX2 (Bruker AXS Inc., 2013)'
_computing_structure_refinement 'SHELXL-2013 (Sheldrick, 2013)'
_diffrn_ambient_temperature 183.(2)
_diffrn_detector_area_resol_mean 8.3333
_diffrn_measured_fraction_theta_full 0.998
_diffrn_measured_fraction_theta_max 0.998
_diffrn_measurement_device_type 'CCD area detector'
_diffrn_measurement_method 'phi and omega scans'
_diffrn_radiation_monochromator graphite
_diffrn_radiation_type MoK\a
_diffrn_radiation_wavelength 0.71073
_diffrn_reflns_av_R_equivalents 0.0634
_diffrn_reflns_av_unetI/netI 0.0407
_diffrn_reflns_limit_h_max 25
_diffrn_reflns_limit_h_min -21
_diffrn_reflns_limit_k_max 12
_diffrn_reflns_limit_k_min -12
_diffrn_reflns_limit_l_max 22
_diffrn_reflns_limit_l_min -25
_diffrn_reflns_number 67174
_diffrn_reflns_theta_full 29.17
_diffrn_reflns_theta_max 29.17
_diffrn_reflns_theta_min 2.50
_diffrn_source 'fine-focus sealed tube'
_exptl_absorpt_coefficient_mu 0.215
_exptl_absorpt_correction_T_max 0.96
_exptl_absorpt_correction_T_min 0.87
_exptl_absorpt_correction_type multi-scan
_exptl_absorpt_process_details 'SADABS V2012/1 (Bruker AXS Inc.)'
_exptl_crystal_colour colourless
_exptl_crystal_density_diffrn 1.348
_exptl_crystal_density_method 'not measured'
_exptl_crystal_description block
_exptl_crystal_F_000 1336
_exptl_crystal_size_max 0.380
_exptl_crystal_size_mid 0.300
_exptl_crystal_size_min 0.180
_refine_diff_density_max 0.363
_refine_diff_density_min -0.412
_refine_ls_extinction_method none
_refine_ls_goodness_of_fit_ref 1.019
_refine_ls_hydrogen_treatment constr
_refine_ls_matrix_type full
_refine_ls_number_parameters 408
_refine_ls_number_reflns 8462
_refine_ls_number_restraints 0
_refine_ls_restrained_S_all 1.019
_refine_ls_R_factor_all 0.0659
_refine_ls_R_factor_gt 0.0409
_refine_ls_shift/su_max 0.002
_refine_ls_shift/su_mean 0.000
_refine_ls_structure_factor_coef Fsqd
_refine_ls_weighting_details 'w=1/[\s^2^(Fo^2^)+(0.0438P)^2^+1.7007P] where P=(Fo^2^+2Fc^2^)/3'
_refine_ls_weighting_scheme calc
_refine_ls_wR_factor_gt 0.0958
_refine_ls_wR_factor_ref 0.1095
_reflns_number_gt 6275
_reflns_number_total 8462
_reflns_threshold_expression 'I > 2\s(I)'
_cod_data_source_file ol503000c_si_007.cif
_cod_data_source_block I
_cod_database_code 1518695

loop_
_space_group_symop_operation_xyz
'x, y, z'
'-x+1/2, y+1/2, -z+1/2'
'-x, -y, -z'
'x-1/2, -y-1/2, z-1/2'

loop_
_atom_site_type_symbol
_atom_site_label
_atom_site_fract_x
_atom_site_fract_y
_atom_site_fract_z
_atom_site_U_iso_or_equiv
_atom_site_adp_type
_atom_site_calc_flag
_atom_site_refinement_flags_adp
_atom_site_refinement_flags_posn
_atom_site_occupancy
C C1 0.84745(8) 0.35450(17) 0.89869(9) 0.0199(3) Uani d . . 1
C C2 0.75280(9) 0.18919(18) 0.89192(9) 0.0246(3) Uani d . . 1
H H2A 0.7428 0.113 0.8545 0.03 Uiso calc U R 1
H H2B 0.7079 0.2095 0.9156 0.03 Uiso calc U R 1
C C3 0.81507(8) 0.14186(17) 0.94684(9) 0.0217(3) Uani d . . 1
H H3 0.8372 0.0499 0.9289 0.026 Uiso calc U R 1
C C4 0.73396(8) 0.42392(17) 0.82347(8) 0.0200(3) Uani d . . 1
C C5 0.68759(9) 0.37034(19) 0.76723(10) 0.0289(4) Uani d . . 1
H H5 0.6894 0.2693 0.7541 0.035 Uiso calc U R 1
C C6 0.63893(10) 0.4640(2) 0.73043(10) 0.0330(4) Uani d . . 1
H H6 0.6073 0.4269 0.6921 0.04 Uiso calc U R 1
C C7 0.63581(9) 0.6111(2) 0.74884(10) 0.0299(4) Uani d . . 1
H H7 0.6025 0.6751 0.7231 0.036 Uiso calc U R 1
C C8 0.68135(10) 0.66435(19) 0.80483(10) 0.0298(4) Uani d . . 1
H H8 0.6793 0.7654 0.8178 0.036 Uiso calc U R 1
C C9 0.73020(9) 0.57121(18) 0.84240(9) 0.0253(3) Uani d . . 1
H H9 0.7612 0.6085 0.8812 0.03 Uiso calc U R 1
C C10 0.89467(8) 0.47654(17) 0.87737(9) 0.0205(3) Uani d . . 1
C C11 0.93799(9) 0.55168(18) 0.92947(10) 0.0256(4) Uani d . . 1
H H11 0.9344 0.5297 0.9787 0.031 Uiso calc U R 1
C C12 0.98653(9) 0.6588(2) 0.91020(11) 0.0318(4) Uani d . . 1
H H12 1.0156 0.7102 0.9462 0.038 Uiso calc U R 1
C C13 0.99242(10) 0.6903(2) 0.83872(11) 0.0356(4) Uani d . . 1
H H13 1.0256 0.7633 0.8255 0.043 Uiso calc U R 1
C C14 0.94995(10) 0.6153(2) 0.78632(11) 0.0343(4) Uani d . . 1
H H14 0.9545 0.6362 0.7371 0.041 Uiso calc U R 1
C C15 0.90075(9) 0.50966(19) 0.80542(9) 0.0274(4) Uani d . . 1
H H15 0.8711 0.4598 0.7693 0.033 Uiso calc U R 1
C C16 0.79437(8) 0.11372(16) 1.02391(8) 0.0191(3) Uani d . . 1
H H16 0.7914 0.2129 1.0468 0.023 Uiso calc U R 1
C C17 0.85000(8) 0.02575(17) 1.07136(9) 0.0210(3) Uani d . . 1
C C18 0.91345(9) -0.0301(2) 1.04706(10) 0.0282(4) Uani d . . 1
H H18 0.9255 -0.0078 0.9998 0.034 Uiso calc U R 1
C C19 0.95965(9) -0.1183(2) 1.09122(11) 0.0338(4) Uani d . . 1
H H19 1.0028 -0.156 1.0739 0.041 Uiso calc U R 1
C C20 0.94298(10) -0.1514(2) 1.16012(10) 0.0330(4) Uani d . . 1
H H20 0.974 -0.2134 1.1898 0.04 Uiso calc U R 1
C C21 0.88068(10) -0.0934(2) 1.18567(10) 0.0307(4) Uani d . . 1
H H21 0.8693 -0.1144 1.2332 0.037 Uiso calc U R 1
C C22 0.83519(9) -0.00505(19) 1.14179(9) 0.0261(4) Uani d . . 1
H H22 0.7931 0.0354 1.16 0.031 Uiso calc U R 1
C C23 0.60818(8) 0.24193(18) 1.00771(9) 0.0227(3) Uani d . . 1
C C24 0.55336(9) 0.1784(2) 0.96287(10) 0.0285(4) Uani d . . 1
H H24 0.5423 0.0766 0.9665 0.034 Uiso calc U R 1
C C25 0.51519(9) 0.2670(2) 0.91268(10) 0.0330(4) Uani d . . 1
H H25 0.478 0.2247 0.8813 0.04 Uiso calc U R 1
C C26 0.53025(9) 0.4170(2) 0.90724(10) 0.0318(4) Uani d . . 1
C C27 0.48694(12) 0.5112(3) 0.85300(12) 0.0480(6) Uani d . . 1
H H27A 0.4937 0.4753 0.8046 0.072 Uiso calc U R 1
H H27B 0.5034 0.6136 0.8576 0.072 Uiso calc U R 1
H H27C 0.4355 0.5058 0.8616 0.072 Uiso calc U R 1
C C28 0.58511(10) 0.4771(2) 0.95280(11) 0.0345(4) Uani d . . 1
H H28 0.5957 0.5792 0.9496 0.041 Uiso calc U R 1
C C29 0.62481(10) 0.39085(18) 1.00296(10) 0.0288(4) Uani d . . 1
H H29 0.6628 0.4328 1.0336 0.035 Uiso calc U R 1
C C30 0.73578(9) -0.25529(16) 1.05615(9) 0.0205(3) Uani d . . 1
C C31 0.79850(9) -0.33352(18) 1.04652(9) 0.0256(4) Uani d . . 1
H H31 0.8245 -0.3164 1.0056 0.031 Uiso calc U R 1
C C32 0.82277(10) -0.43695(19) 1.09738(10) 0.0295(4) Uani d . . 1
H H32 0.8654 -0.4917 1.0907 0.035 Uiso calc U R 1
C C33 0.78581(9) -0.46223(18) 1.15821(9) 0.0260(4) Uani d . . 1
C C34 0.81444(11) -0.5701(2) 1.21478(10) 0.0368(4) Uani d . . 1
H H34A 0.8423 -0.517 1.2534 0.055 Uiso calc U R 1
H H34B 0.8458 -0.6421 1.1934 0.055 Uiso calc U R 1
H H34C 0.7738 -0.6214 1.2343 0.055 Uiso calc U R 1
C C35 0.72257(10) -0.38354(19) 1.16582(10) 0.0278(4) Uani d . . 1
H H35 0.6964 -0.4007 1.2067 0.033 Uiso calc U R 1
C C36 0.69673(9) -0.28083(18) 1.11537(9) 0.0259(4) Uani d . . 1
H H36 0.6531 -0.2287 1.1211 0.031 Uiso calc U R 1
N N1 0.78179(7) 0.32393(14) 0.86172(7) 0.0213(3) Uani d . . 1
N N2 0.86978(7) 0.26153(15) 0.94757(8) 0.0238(3) Uani d . . 1
N N3 0.72046(7) 0.04442(13) 1.02672(7) 0.0184(3) Uani d . . 1
O O1 0.69693(7) 0.22834(13) 1.12126(7) 0.0296(3) Uani d . . 1
O O2 0.61074(7) 0.02306(13) 1.09805(7) 0.0304(3) Uani d . . 1
O O3 0.62907(6) -0.13937(13) 0.97574(7) 0.0297(3) Uani d . . 1
O O4 0.75237(7) -0.13359(12) 0.93425(6) 0.0270(3) Uani d . . 1
S S1 0.65719(2) 0.13262(4) 1.07176(2) 0.02145(10) Uani d . . 1
S S2 0.70538(2) -0.12456(4) 0.99093(2) 0.02030(9) Uani d . . 1

loop_
_atom_site_aniso_label
_atom_site_aniso_U_11
_atom_site_aniso_U_22
_atom_site_aniso_U_33
_atom_site_aniso_U_12
_atom_site_aniso_U_13
_atom_site_aniso_U_23
C1 0.0179(7) 0.0191(7) 0.0229(8) -0.0012(6) 0.0031(6) -0.0016(6)
C2 0.0225(8) 0.0247(8) 0.0261(9) -0.0061(6) -0.0014(6) 0.0055(7)
C3 0.0211(8) 0.0200(7) 0.0239(8) -0.0018(6) 0.0015(6) 0.0033(6)
C4 0.0190(7) 0.0208(7) 0.0200(8) -0.0007(6) 0.0013(6) 0.0022(6)
C5 0.0291(9) 0.0245(8) 0.0315(10) -0.0026(7) -0.0067(7) -0.0039(7)
C6 0.0282(9) 0.0375(10) 0.0310(10) -0.0054(8) -0.0109(7) 0.0034(8)
C7 0.0226(8) 0.0312(9) 0.0351(10) -0.0003(7) -0.0019(7) 0.0120(8)
C8 0.0311(9) 0.0218(8) 0.0356(10) 0.0031(7) -0.0024(8) 0.0018(7)
C9 0.0268(8) 0.0225(8) 0.0257(9) 0.0015(6) -0.0034(7) -0.0022(7)
C10 0.0163(7) 0.0174(7) 0.0281(9) 0.0014(6) 0.0029(6) 0.0027(6)
C11 0.0203(8) 0.0260(8) 0.0303(9) -0.0007(6) 0.0003(7) 0.0024(7)
C12 0.0232(9) 0.0267(9) 0.0446(11) -0.0039(7) -0.0024(8) 0.0000(8)
C13 0.0242(9) 0.0269(9) 0.0560(13) -0.0042(7) 0.0049(8) 0.0126(9)
C14 0.0336(10) 0.0347(10) 0.0357(11) -0.0009(8) 0.0083(8) 0.0131(8)
C15 0.0284(9) 0.0269(8) 0.0270(9) -0.0023(7) 0.0020(7) 0.0034(7)
C16 0.0176(7) 0.0158(7) 0.0237(8) -0.0022(6) 0.0011(6) 0.0000(6)
C17 0.0174(7) 0.0203(7) 0.0246(8) -0.0030(6) -0.0022(6) 0.0009(6)
C18 0.0217(8) 0.0324(9) 0.0310(10) -0.0009(7) 0.0047(7) 0.0071(7)
C19 0.0192(8) 0.0391(10) 0.0430(11) 0.0033(7) 0.0028(7) 0.0072(9)
C20 0.0252(9) 0.0369(10) 0.0353(11) 0.0017(7) -0.0076(7) 0.0079(8)
C21 0.0306(9) 0.0372(10) 0.0233(9) 0.0007(8) -0.0031(7) 0.0020(7)
C22 0.0237(8) 0.0308(9) 0.0233(9) 0.0019(7) -0.0008(6) -0.0031(7)
C23 0.0196(8) 0.0210(8) 0.0280(9) 0.0024(6) 0.0047(6) 0.0006(6)
C24 0.0209(8) 0.0259(8) 0.0389(11) -0.0019(7) 0.0024(7) 0.0016(7)
C25 0.0203(8) 0.0425(11) 0.0356(10) 0.0011(7) -0.0008(7) 0.0014(8)
C26 0.0223(8) 0.0395(10) 0.0347(10) 0.0089(7) 0.0097(7) 0.0113(8)
C27 0.0360(11) 0.0609(14) 0.0480(13) 0.0150(10) 0.0078(9) 0.0252(11)
C28 0.0339(10) 0.0241(9) 0.0467(12) 0.0044(7) 0.0106(8) 0.0078(8)
C29 0.0271(9) 0.0215(8) 0.0376(10) 0.0001(7) 0.0016(7) -0.0017(7)
C30 0.0233(8) 0.0143(7) 0.0239(8) -0.0019(6) 0.0010(6) 0.0000(6)
C31 0.0282(9) 0.0228(8) 0.0266(9) 0.0017(7) 0.0068(7) 0.0002(7)
C32 0.0282(9) 0.0257(8) 0.0350(10) 0.0072(7) 0.0054(7) 0.0011(7)
C33 0.0317(9) 0.0206(8) 0.0252(9) -0.0019(7) -0.0001(7) 0.0011(6)
C34 0.0440(11) 0.0336(10) 0.0321(10) 0.0055(9) -0.0018(8) 0.0073(8)
C35 0.0324(9) 0.0249(8) 0.0271(9) -0.0009(7) 0.0080(7) 0.0036(7)
C36 0.0256(8) 0.0211(8) 0.0318(9) 0.0011(6) 0.0070(7) 0.0016(7)
N1 0.0202(6) 0.0162(6) 0.0269(7) -0.0020(5) -0.0018(5) 0.0028(5)
N2 0.0185(6) 0.0247(7) 0.0280(8) -0.0041(5) 0.0007(5) 0.0072(6)
N3 0.0170(6) 0.0146(6) 0.0236(7) -0.0012(5) 0.0025(5) -0.0015(5)
O1 0.0307(6) 0.0298(6) 0.0280(7) 0.0053(5) 0.0000(5) -0.0090(5)
O2 0.0277(6) 0.0287(6) 0.0363(7) 0.0017(5) 0.0113(5) 0.0078(5)
O3 0.0259(6) 0.0222(6) 0.0396(7) -0.0053(5) -0.0067(5) 0.0004(5)
O4 0.0402(7) 0.0187(5) 0.0227(6) -0.0016(5) 0.0069(5) -0.0020(5)
S1 0.02086(19) 0.01995(18) 0.0238(2) 0.00154(15) 0.00363(15) -0.00029(15)
S2 0.0234(2) 0.01459(17) 0.0226(2) -0.00251(14) 0.00032(15) -0.00055(14)

loop_
_atom_type_symbol
_atom_type_description
_atom_type_scat_dispersion_real
_atom_type_scat_dispersion_imag
_atom_type_scat_source
C C 0.0033 0.0016 'International Tables Vol C Tables 4.2.6.8 and 6.1.1.4'
H H 0.0000 0.0000 'International Tables Vol C Tables 4.2.6.8 and 6.1.1.4'
N N 0.0061 0.0033 'International Tables Vol C Tables 4.2.6.8 and 6.1.1.4'
O O 0.0106 0.0060 'International Tables Vol C Tables 4.2.6.8 and 6.1.1.4'
S S 0.1246 0.1234 'International Tables Vol C Tables 4.2.6.8 and 6.1.1.4'

loop_
_geom_angle_atom_site_label_1
_geom_angle_atom_site_label_2
_geom_angle_atom_site_label_3
_geom_angle
N2 C1 N1 116.40(14)
N2 C1 C10 121.10(14)
N1 C1 C10 122.03(14)
N1 C2 C3 102.19(12)
N1 C2 H2A 111.3
C3 C2 H2A 111.3
N1 C2 H2B 111.3
C3 C2 H2B 111.3
H2A C2 H2B 109.2
N2 C3 C2 106.02(12)
N2 C3 C16 109.48(13)
C2 C3 C16 116.07(13)
N2 C3 H3 108.3
C2 C3 H3 108.3
C16 C3 H3 108.3
C9 C4 C5 119.32(15)
C9 C4 N1 121.96(14)
C5 C4 N1 118.67(14)
C6 C5 C4 120.00(16)
C6 C5 H5 120.0
C4 C5 H5 120.0
C7 C6 C5 120.61(17)
C7 C6 H6 119.7
C5 C6 H6 119.7
C8 C7 C6 119.55(16)
C8 C7 H7 120.2
C6 C7 H7 120.2
C7 C8 C9 120.37(16)
C7 C8 H8 119.8
C9 C8 H8 119.8
C4 C9 C8 120.15(16)
C4 C9 H9 119.9
C8 C9 H9 119.9
C11 C10 C15 118.98(15)
C11 C10 C1 119.77(15)
C15 C10 C1 121.04(15)
C10 C11 C12 120.64(17)
C10 C11 H11 119.7
C12 C11 H11 119.7
C13 C12 C11 119.93(17)
C13 C12 H12 120.0
C11 C12 H12 120.0
C12 C13 C14 119.94(17)
C12 C13 H13 120.0
C14 C13 H13 120.0
C13 C14 C15 120.27(18)
C13 C14 H14 119.9
C15 C14 H14 119.9
C14 C15 C10 120.23(17)
C14 C15 H15 119.9
C10 C15 H15 119.9
N3 C16 C17 109.44(12)
N3 C16 C3 113.30(12)
C17 C16 C3 114.96(13)
N3 C16 H16 106.2
C17 C16 H16 106.2
C3 C16 H16 106.2
C18 C17 C22 118.15(15)
C18 C17 C16 123.27(15)
C22 C17 C16 118.53(14)
C17 C18 C19 120.73(17)
C17 C18 H18 119.6
C19 C18 H18 119.6
C20 C19 C18 120.30(17)
C20 C19 H19 119.9
C18 C19 H19 119.9
C19 C20 C21 119.56(17)
C19 C20 H20 120.2
C21 C20 H20 120.2
C22 C21 C20 119.94(17)
C22 C21 H21 120.0
C20 C21 H21 120.0
C21 C22 C17 121.28(16)
C21 C22 H22 119.4
C17 C22 H22 119.4
C24 C23 C29 121.29(16)
C24 C23 S1 119.45(13)
C29 C23 S1 119.26(13)
C25 C24 C23 118.48(17)
C25 C24 H24 120.8
C23 C24 H24 120.8
C24 C25 C26 121.41(18)
C24 C25 H25 119.3
C26 C25 H25 119.3
C28 C26 C25 118.73(17)
C28 C26 C27 121.04(19)
C25 C26 C27 120.23(19)
C26 C27 H27A 109.5
C26 C27 H27B 109.5
H27A C27 H27B 109.5
C26 C27 H27C 109.5
H27A C27 H27C 109.5
H27B C27 H27C 109.5
C26 C28 C29 121.15(17)
C26 C28 H28 119.4
C29 C28 H28 119.4
C28 C29 C23 118.92(17)
C28 C29 H29 120.5
C23 C29 H29 120.5
C31 C30 C36 120.93(15)
C31 C30 S2 118.66(13)
C36 C30 S2 120.40(12)
C32 C31 C30 119.13(16)
C32 C31 H31 120.4
C30 C31 H31 120.4
C31 C32 C33 121.24(16)
C31 C32 H32 119.4
C33 C32 H32 119.4
C35 C33 C32 118.24(16)
C35 C33 C34 120.95(16)
C32 C33 C34 120.80(16)
C33 C34 H34A 109.5
C33 C34 H34B 109.5
H34A C34 H34B 109.5
C33 C34 H34C 109.5
H34A C34 H34C 109.5
H34B C34 H34C 109.5
C36 C35 C33 121.63(16)
C36 C35 H35 119.2
C33 C35 H35 119.2
C35 C36 C30 118.80(15)
C35 C36 H36 120.6
C30 C36 H36 120.6
C1 N1 C4 127.86(13)
C1 N1 C2 108.07(13)
C4 N1 C2 119.56(13)
C1 N2 C3 107.01(13)
C16 N3 S2 119.06(10)
C16 N3 S1 119.00(10)
S2 N3 S1 121.75(7)
O2 S1 O1 119.55(8)
O2 S1 N3 107.59(7)
O1 S1 N3 105.51(7)
O2 S1 C23 109.64(8)
O1 S1 C23 108.09(8)
N3 S1 C23 105.55(7)
O3 S2 O4 120.07(8)
O3 S2 N3 107.13(7)
O4 S2 N3 104.80(7)
O3 S2 C30 109.34(7)
O4 S2 C30 107.19(7)
N3 S2 C30 107.68(7)

loop_
_geom_bond_atom_site_label_1
_geom_bond_atom_site_label_2
_geom_bond_distance
C1 N2 1.287(2)
C1 N1 1.378(2)
C1 C10 1.485(2)
C2 N1 1.467(2)
C2 C3 1.542(2)
C2 H2A 0.99
C2 H2B 0.99
C3 N2 1.485(2)
C3 C16 1.542(2)
C3 H3 1.0
C4 C9 1.385(2)
C4 C5 1.391(2)
C4 N1 1.420(2)
C5 C6 1.381(2)
C5 H5 0.95
C6 C7 1.380(3)
C6 H6 0.95
C7 C8 1.378(2)
C7 H7 0.95
C8 C9 1.387(2)
C8 H8 0.95
C9 H9 0.95
C10 C11 1.390(2)
C10 C15 1.392(2)
C11 C12 1.391(2)
C11 H11 0.95
C12 C13 1.380(3)
C12 H12 0.95
C13 C14 1.385(3)
C13 H13 0.95
C14 C15 1.389(2)
C14 H14 0.95
C15 H15 0.95
C16 N3 1.5115(19)
C16 C17 1.530(2)
C16 H16 1.0
C17 C18 1.390(2)
C17 C22 1.395(2)
C18 C19 1.394(2)
C18 H18 0.95
C19 C20 1.382(3)
C19 H19 0.95
C20 C21 1.388(3)
C20 H20 0.95
C21 C22 1.384(2)
C21 H21 0.95
C22 H22 0.95
C23 C24 1.389(2)
C23 C29 1.390(2)
C23 S1 1.7514(17)
C24 C25 1.386(3)
C24 H24 0.95
C25 C26 1.394(3)
C25 H25 0.95
C26 C28 1.384(3)
C26 C27 1.507(3)
C27 H27A 0.98
C27 H27B 0.98
C27 H27C 0.98
C28 C29 1.386(3)
C28 H28 0.95
C29 H29 0.95
C30 C31 1.386(2)
C30 C36 1.390(2)
C30 S2 1.7610(16)
C31 C32 1.385(2)
C31 H31 0.95
C32 C33 1.393(2)
C32 H32 0.95
C33 C35 1.389(2)
C33 C34 1.506(2)
C34 H34A 0.98
C34 H34B 0.98
C34 H34C 0.98
C35 C36 1.384(2)
C35 H35 0.95
C36 H36 0.95
N3 S2 1.6871(13)
N3 S1 1.6978(13)
O1 S1 1.4295(12)
O2 S1 1.4277(12)
O3 S2 1.4256(12)
O4 S2 1.4274(12)
